data_7710121
loop_
_publ_author_name
'Trifonov, Alexander'
'Tolpygin, Aleksei'
'Sachkova, Anastasia'
'Mikhailychev, Alexander'
'Ob&#x2019;edkov, A. M.'
'Glukhova, Tatyana'
'Cherkasov, Anton'
'Fukin, Georgii K.'

_publ_section_title
;
 Sc and Y bis(alkyl) complexes supported by bi- and tridentate amidinate
 ligands. Synthesis, structure and catalytic activity in polymerization of
 isoprene and 1-heptene.
;
_journal_name_full 'Dalton Transactions'
_journal_paper_doi 10.1039/D2DT00866A
_journal_year 2022
_chemical_formula_moiety 'C39 H54 N2 O P Sc Si2'
_chemical_formula_sum 'C39 H54 N2 O P Sc Si2'
_chemical_formula_weight 698.95
_space_group_crystal_system monoclinic
_space_group_IT_number 14
_space_group_name_Hall '-P 2yn'
_space_group_name_H-M_alt 'P 1 21/n 1'
_atom_sites_solution_hydrogens geom
_atom_sites_solution_primary dual
_atom_sites_solution_secondary difmap
_audit_creation_method SHELXL-2018/3
_audit_update_record
;
2022-02-25 deposited with the CCDC.	2022-04-25 downloaded from the CCDC.
;
_cell_angle_alpha 90
_cell_angle_beta 103.7300(10)
_cell_angle_gamma 90
_cell_formula_units_Z 4
_cell_length_a 11.4383(5)
_cell_length_b 19.1282(8)
_cell_length_c 18.8454(8)
_cell_measurement_reflns_used 9027
_cell_measurement_temperature 100(2)
_cell_measurement_theta_max 26.77
_cell_measurement_theta_min 2.81
_cell_volume 4005.4(3)
_computing_cell_refinement 'Saint 8.38a'
_computing_data_collection APEX3
_computing_data_reduction 'Saint 8.38a'
_computing_structure_refinement 'SHELXL 2018/3'
_computing_structure_solution 'SHELXT 2018/2'
_diffrn_ambient_temperature 100(2)
_diffrn_measured_fraction_theta_full 0.998
_diffrn_measured_fraction_theta_max 0.995
_diffrn_measurement_device_type 'Bruker D8 Quest (CMOS)'
_diffrn_measurement_method '\w scans'
_diffrn_radiation_type MoK\a
_diffrn_radiation_wavelength 0.71073
_diffrn_reflns_av_R_equivalents 0.0365
_diffrn_reflns_av_unetI/netI 0.0297
_diffrn_reflns_Laue_measured_fraction_full 0.998
_diffrn_reflns_Laue_measured_fraction_max 0.995
_diffrn_reflns_limit_h_max 14
_diffrn_reflns_limit_h_min -14
_diffrn_reflns_limit_k_max 23
_diffrn_reflns_limit_k_min -23
_diffrn_reflns_limit_l_max 23
_diffrn_reflns_limit_l_min -23
_diffrn_reflns_number 42934
_diffrn_reflns_point_group_measured_fraction_full 0.998
_diffrn_reflns_point_group_measured_fraction_max 0.995
_diffrn_reflns_theta_full 25.242
_diffrn_reflns_theta_max 26.066
_diffrn_reflns_theta_min 2.120
_diffrn_source 'microfocus source'
_exptl_absorpt_coefficient_mu 0.314
_exptl_absorpt_correction_T_max 0.977
_exptl_absorpt_correction_T_min 0.824
_exptl_absorpt_correction_type multi-scan
_exptl_absorpt_process_details SADABS
_exptl_crystal_colour yellow
_exptl_crystal_density_diffrn 1.159
_exptl_crystal_description prism
_exptl_crystal_F_000 1496
_exptl_crystal_size_max 0.110
_exptl_crystal_size_mid 0.090
_exptl_crystal_size_min 0.090
_refine_diff_density_max 0.297
_refine_diff_density_min -0.343
_refine_diff_density_rms 0.055
_refine_ls_extinction_method none
_refine_ls_goodness_of_fit_ref 1.073
_refine_ls_hydrogen_treatment constr
_refine_ls_matrix_type full
_refine_ls_number_parameters 426
_refine_ls_number_reflns 7879
_refine_ls_number_restraints 0
_refine_ls_restrained_S_all 1.073
_refine_ls_R_factor_all 0.0509
_refine_ls_R_factor_gt 0.0386
_refine_ls_shift/su_max 0.001
_refine_ls_shift/su_mean 0.000
_refine_ls_structure_factor_coef Fsqd
_refine_ls_weighting_details 'w=1/[\s^2^(Fo^2^)+(0.0289P)^2^+3.3686P] where P=(Fo^2^+2Fc^2^)/3'
_refine_ls_weighting_scheme calc
_refine_ls_wR_factor_gt 0.0827
_refine_ls_wR_factor_ref 0.0882
_reflns_Friedel_coverage 0.000
_reflns_number_gt 6579
_reflns_number_total 7879
_reflns_threshold_expression 'I > 2\s(I)'
_cod_data_source_file d2dt00866a2.cif
_cod_data_source_block scamposime3
_cod_original_sg_symbol_H-M 'P 21/n'
_cod_database_code 7710121
_shelx_shelxl_version_number 2018/3
_shelx_space_group_comment
;
The symmetry employed for this shelxl refinement is uniquely defined
by the following loop, which should always be used as a source of
symmetry information in preference to the above space-group names.
They are only intended as comments.
;
_shelx_estimated_absorpt_t_min 0.966
_shelx_estimated_absorpt_t_max 0.972

loop_
_space_group_symop_operation_xyz
'x, y, z'
'-x+1/2, y+1/2, -z+1/2'
'-x, -y, -z'
'x-1/2, -y-1/2, z-1/2'

loop_
_atom_site_label
_atom_site_type_symbol
_atom_site_fract_x
_atom_site_fract_y
_atom_site_fract_z
_atom_site_U_iso_or_equiv
_atom_site_adp_type
_atom_site_occupancy
_atom_site_site_symmetry_order
_atom_site_calc_flag
_atom_site_refinement_flags_posn
_atom_site_refinement_flags_adp
_atom_site_refinement_flags_occupancy
_atom_site_disorder_assembly
_atom_site_disorder_group
Sc1 Sc 0.71595(3) 0.71427(2) 0.42357(2) 0.01322(8) Uani 1 1 d . . . . .
P1 P 0.57518(4) 0.85845(2) 0.42630(2) 0.01472(11) Uani 1 1 d . . . . .
O1 O 0.60892(11) 0.79957(6) 0.38069(6) 0.0168(3) Uani 1 1 d . . . . .
N1 N 0.75726(13) 0.66802(8) 0.53417(8) 0.0154(3) Uani 1 1 d . . . . .
N2 N 0.75722(13) 0.78153(8) 0.52499(8) 0.0147(3) Uani 1 1 d . . . . .
Si1 Si 0.93562(5) 0.77511(3) 0.33158(3) 0.02310(13) Uani 1 1 d . . . . .
Si2 Si 0.63384(5) 0.56381(3) 0.30570(3) 0.02014(12) Uani 1 1 d . . . . .
C1 C 0.75012(17) 0.59776(9) 0.55690(9) 0.0188(4) Uani 1 1 d . . . . .
C2 C 0.84897(19) 0.55338(10) 0.56215(10) 0.0244(4) Uani 1 1 d . . . . .
C3 C 0.8345(2) 0.48255(11) 0.57703(11) 0.0350(5) Uani 1 1 d . . . . .
H3A H 0.900638 0.451493 0.581567 0.042 Uiso 1 1 calc R U . . .
C4 C 0.7257(3) 0.45736(12) 0.58518(11) 0.0408(6) Uani 1 1 d . . . . .
H4A H 0.717455 0.409220 0.595398 0.049 Uiso 1 1 calc R U . . .
C5 C 0.6290(2) 0.50154(12) 0.57858(11) 0.0368(6) Uani 1 1 d . . . . .
H5A H 0.554326 0.483365 0.583984 0.044 Uiso 1 1 calc R U . . .
C6 C 0.63836(19) 0.57229(11) 0.56418(10) 0.0259(4) Uani 1 1 d . . . . .
C7 C 0.96606(19) 0.58043(12) 0.55092(12) 0.0330(5) Uani 1 1 d . . . . .
H7A H 0.952179 0.604669 0.503843 0.050 Uiso 1 1 calc R U . . .
H7B H 1.021441 0.541272 0.551274 0.050 Uiso 1 1 calc R U . . .
H7C H 1.001219 0.613068 0.590296 0.050 Uiso 1 1 calc R U . . .
C8 C 0.53174(18) 0.61978(13) 0.55664(12) 0.0330(5) Uani 1 1 d . . . . .
H8A H 0.514854 0.642468 0.508653 0.049 Uiso 1 1 calc R U . . .
H8B H 0.549211 0.655482 0.595006 0.049 Uiso 1 1 calc R U . . .
H8C H 0.461525 0.592432 0.561330 0.049 Uiso 1 1 calc R U . . .
C9 C 0.78260(14) 0.72660(9) 0.57190(9) 0.0143(4) Uani 1 1 d . . . . .
C10 C 0.82837(16) 0.73231(10) 0.65594(9) 0.0172(4) Uani 1 1 d . . . . .
C11 C 0.78087(18) 0.79955(10) 0.68370(10) 0.0220(4) Uani 1 1 d . . . . .
H11A H 0.801222 0.799514 0.737233 0.033 Uiso 1 1 calc R U . . .
H11B H 0.693269 0.801837 0.665518 0.033 Uiso 1 1 calc R U . . .
H11C H 0.817808 0.840211 0.666074 0.033 Uiso 1 1 calc R U . . .
C12 C 0.78675(19) 0.67118(10) 0.69691(10) 0.0242(4) Uani 1 1 d . . . . .
H12A H 0.813330 0.679104 0.749666 0.036 Uiso 1 1 calc R U . . .
H12B H 0.821632 0.627488 0.684210 0.036 Uiso 1 1 calc R U . . .
H12C H 0.698745 0.667998 0.682961 0.036 Uiso 1 1 calc R U . . .
C13 C 0.96750(17) 0.73079(12) 0.67685(11) 0.0276(5) Uani 1 1 d . . . . .
H13A H 0.996473 0.743542 0.728404 0.041 Uiso 1 1 calc R U . . .
H13B H 0.998622 0.764186 0.646430 0.041 Uiso 1 1 calc R U . . .
H13C H 0.995594 0.683663 0.668972 0.041 Uiso 1 1 calc R U . . .
C14 C 0.78939(15) 0.85173(9) 0.52896(9) 0.0147(4) Uani 1 1 d . . . . .
C15 C 0.89960(16) 0.88092(10) 0.56600(10) 0.0188(4) Uani 1 1 d . . . . .
H15A H 0.959780 0.851642 0.594646 0.023 Uiso 1 1 calc R U . . .
C16 C 0.92191(17) 0.95160(10) 0.56145(10) 0.0213(4) Uani 1 1 d . . . . .
H16A H 0.996737 0.970103 0.587790 0.026 Uiso 1 1 calc R U . . .
C17 C 0.83756(17) 0.99610(10) 0.51933(10) 0.0226(4) Uani 1 1 d . . . . .
H17A H 0.853408 1.044746 0.517603 0.027 Uiso 1 1 calc R U . . .
C18 C 0.72999(17) 0.96849(10) 0.47987(10) 0.0195(4) Uani 1 1 d . . . . .
H18A H 0.672325 0.998191 0.449729 0.023 Uiso 1 1 calc R U . . .
C19 C 0.70544(16) 0.89722(9) 0.48397(9) 0.0152(4) Uani 1 1 d . . . . .
C20 C 0.47430(16) 0.82864(10) 0.47963(10) 0.0186(4) Uani 1 1 d . . . . .
C21 C 0.47415(18) 0.85834(11) 0.54697(10) 0.0248(4) Uani 1 1 d . . . . .
H21A H 0.531635 0.893257 0.566946 0.030 Uiso 1 1 calc R U . . .
C22 C 0.39066(19) 0.83725(13) 0.58497(11) 0.0329(5) Uani 1 1 d . . . . .
H22A H 0.390735 0.857718 0.630906 0.039 Uiso 1 1 calc R U . . .
C23 C 0.3071(2) 0.78638(13) 0.55606(13) 0.0385(6) Uani 1 1 d . . . . .
H23A H 0.249796 0.771986 0.582241 0.046 Uiso 1 1 calc R U . . .
C24 C 0.3065(2) 0.75634(13) 0.48931(13) 0.0372(5) Uani 1 1 d . . . . .
H24A H 0.248991 0.721303 0.469735 0.045 Uiso 1 1 calc R U . . .
C25 C 0.38971(18) 0.77733(11) 0.45097(11) 0.0278(5) Uani 1 1 d . . . . .
H25A H 0.389179 0.756731 0.405025 0.033 Uiso 1 1 calc R U . . .
C26 C 0.49712(16) 0.92541(9) 0.36665(10) 0.0175(4) Uani 1 1 d . . . . .
C27 C 0.39141(17) 0.95477(10) 0.37656(10) 0.0223(4) Uani 1 1 d . . . . .
H27A H 0.357496 0.938718 0.414980 0.027 Uiso 1 1 calc R U . . .
C28 C 0.33489(18) 1.00767(11) 0.33038(11) 0.0289(5) Uani 1 1 d . . . . .
H28A H 0.262725 1.027964 0.337495 0.035 Uiso 1 1 calc R U . . .
C29 C 0.38344(19) 1.03068(11) 0.27431(11) 0.0301(5) Uani 1 1 d . . . . .
H29A H 0.344550 1.066770 0.242748 0.036 Uiso 1 1 calc R U . . .
C30 C 0.48854(19) 1.00145(11) 0.26381(11) 0.0294(5) Uani 1 1 d . . . . .
H30A H 0.521586 1.017529 0.225033 0.035 Uiso 1 1 calc R U . . .
C31 C 0.54594(18) 0.94881(10) 0.30957(10) 0.0236(4) Uani 1 1 d . . . . .
H31A H 0.618095 0.928721 0.302197 0.028 Uiso 1 1 calc R U . . .
C32 C 0.88896(16) 0.71046(10) 0.39113(10) 0.0207(4) Uani 1 1 d . . . . .
H32A H 0.952701 0.709867 0.437016 0.025 Uiso 1 1 calc R U . . .
H32B H 0.891973 0.664391 0.367699 0.025 Uiso 1 1 calc R U . . .
C33 C 0.8083(2) 0.80207(12) 0.25392(12) 0.0355(5) Uani 1 1 d . . . . .
H33A H 0.744484 0.823456 0.273280 0.053 Uiso 1 1 calc R U . . .
H33B H 0.776445 0.760884 0.224758 0.053 Uiso 1 1 calc R U . . .
H33C H 0.837538 0.835947 0.223123 0.053 Uiso 1 1 calc R U . . .
C34 C 0.9941(3) 0.85379(12) 0.38748(13) 0.0444(6) Uani 1 1 d . . . . .
H34A H 0.927003 0.878852 0.399960 0.067 Uiso 1 1 calc R U . . .
H34B H 1.034713 0.884657 0.359411 0.067 Uiso 1 1 calc R U . . .
H34C H 1.051366 0.839150 0.432388 0.067 Uiso 1 1 calc R U . . .
C35 C 1.0572(2) 0.74122(17) 0.28942(14) 0.0521(7) Uani 1 1 d . . . . .
H35A H 1.128432 0.729619 0.328021 0.078 Uiso 1 1 calc R U . . .
H35B H 1.078223 0.777097 0.257444 0.078 Uiso 1 1 calc R U . . .
H35C H 1.028651 0.699222 0.260749 0.078 Uiso 1 1 calc R U . . .
C36 C 0.58994(16) 0.63384(10) 0.36089(10) 0.0203(4) Uani 1 1 d . . . . .
H36A H 0.552578 0.610409 0.396852 0.024 Uiso 1 1 calc R U . . .
H36B H 0.524788 0.660147 0.327618 0.024 Uiso 1 1 calc R U . . .
C37 C 0.69887(19) 0.59940(12) 0.23028(11) 0.0302(5) Uani 1 1 d . . . . .
H37A H 0.773562 0.624643 0.251460 0.045 Uiso 1 1 calc R U . . .
H37B H 0.640965 0.631382 0.199920 0.045 Uiso 1 1 calc R U . . .
H37C H 0.715974 0.560722 0.200165 0.045 Uiso 1 1 calc R U . . .
C38 C 0.5062(2) 0.50564(12) 0.25939(12) 0.0357(5) Uani 1 1 d . . . . .
H38A H 0.470773 0.483498 0.296267 0.054 Uiso 1 1 calc R U . . .
H38B H 0.536430 0.469480 0.231495 0.054 Uiso 1 1 calc R U . . .
H38C H 0.444853 0.533578 0.226247 0.054 Uiso 1 1 calc R U . . .
C39 C 0.7510(2) 0.50671(12) 0.36407(12) 0.0360(5) Uani 1 1 d . . . . .
H39A H 0.720328 0.487839 0.404481 0.054 Uiso 1 1 calc R U . . .
H39B H 0.823727 0.534265 0.383684 0.054 Uiso 1 1 calc R U . . .
H39C H 0.770346 0.468116 0.334610 0.054 Uiso 1 1 calc R U . . .

loop_
_atom_site_aniso_label
_atom_site_aniso_U_11
_atom_site_aniso_U_22
_atom_site_aniso_U_33
_atom_site_aniso_U_23
_atom_site_aniso_U_13
_atom_site_aniso_U_12
Sc1 0.01570(17) 0.01280(17) 0.01121(16) -0.00101(13) 0.00331(12) -0.00009(13)
P1 0.0160(2) 0.0139(2) 0.0134(2) -0.00115(18) 0.00188(17) 0.00101(18)
O1 0.0194(6) 0.0165(7) 0.0132(6) -0.0011(5) 0.0016(5) 0.0023(5)
N1 0.0189(8) 0.0132(8) 0.0141(7) 0.0007(6) 0.0036(6) -0.0002(6)
N2 0.0170(7) 0.0144(8) 0.0119(7) -0.0008(6) 0.0018(6) 0.0005(6)
Si1 0.0256(3) 0.0273(3) 0.0184(3) -0.0013(2) 0.0091(2) -0.0066(2)
Si2 0.0242(3) 0.0170(3) 0.0163(3) -0.0029(2) -0.0009(2) 0.0012(2)
C1 0.0307(10) 0.0153(9) 0.0089(8) -0.0010(7) 0.0017(7) -0.0035(8)
C2 0.0384(12) 0.0182(10) 0.0132(9) -0.0014(8) -0.0006(8) 0.0032(8)
C3 0.0631(16) 0.0199(11) 0.0157(10) -0.0011(8) -0.0029(10) 0.0085(10)
C4 0.0793(19) 0.0181(11) 0.0196(11) 0.0028(9) 0.0011(11) -0.0146(12)
C5 0.0560(15) 0.0321(13) 0.0203(11) 0.0017(9) 0.0050(10) -0.0226(11)
C6 0.0356(11) 0.0279(11) 0.0134(9) -0.0002(8) 0.0041(8) -0.0123(9)
C7 0.0311(11) 0.0289(12) 0.0363(12) -0.0053(10) 0.0027(9) 0.0124(9)
C8 0.0256(11) 0.0474(14) 0.0269(11) -0.0020(10) 0.0081(9) -0.0117(10)
C9 0.0103(8) 0.0185(9) 0.0147(9) -0.0005(7) 0.0042(6) 0.0004(7)
C10 0.0200(9) 0.0187(10) 0.0127(9) -0.0012(7) 0.0033(7) 0.0024(7)
C11 0.0308(11) 0.0215(10) 0.0149(9) -0.0016(8) 0.0076(8) 0.0020(8)
C12 0.0362(11) 0.0227(10) 0.0133(9) 0.0014(8) 0.0050(8) 0.0017(9)
C13 0.0220(10) 0.0371(12) 0.0195(10) -0.0031(9) -0.0032(8) 0.0034(9)
C14 0.0183(9) 0.0158(9) 0.0113(8) -0.0024(7) 0.0060(7) -0.0008(7)
C15 0.0183(9) 0.0225(10) 0.0152(9) -0.0005(8) 0.0030(7) -0.0010(7)
C16 0.0220(10) 0.0263(11) 0.0154(9) -0.0042(8) 0.0038(7) -0.0084(8)
C17 0.0306(11) 0.0170(10) 0.0209(10) -0.0037(8) 0.0078(8) -0.0069(8)
C18 0.0254(10) 0.0166(9) 0.0165(9) -0.0014(7) 0.0054(7) 0.0017(8)
C19 0.0176(9) 0.0160(9) 0.0125(8) -0.0029(7) 0.0043(7) -0.0004(7)
C20 0.0175(9) 0.0195(10) 0.0180(9) 0.0014(8) 0.0028(7) 0.0033(7)
C21 0.0249(10) 0.0286(11) 0.0206(10) 0.0000(8) 0.0048(8) 0.0016(8)
C22 0.0334(12) 0.0475(14) 0.0200(10) 0.0011(10) 0.0107(9) 0.0055(10)
C23 0.0284(12) 0.0546(16) 0.0364(13) 0.0108(12) 0.0156(10) -0.0008(11)
C24 0.0264(11) 0.0454(14) 0.0409(13) -0.0005(11) 0.0101(10) -0.0127(10)
C25 0.0251(10) 0.0326(12) 0.0261(11) -0.0043(9) 0.0069(8) -0.0051(9)
C26 0.0198(9) 0.0145(9) 0.0151(9) -0.0032(7) -0.0020(7) 0.0000(7)
C27 0.0240(10) 0.0204(10) 0.0209(10) -0.0033(8) 0.0020(8) 0.0029(8)
C28 0.0264(11) 0.0269(11) 0.0284(11) -0.0044(9) -0.0032(8) 0.0109(9)
C29 0.0380(12) 0.0217(11) 0.0233(11) 0.0019(9) -0.0072(9) 0.0071(9)
C30 0.0375(12) 0.0268(11) 0.0214(10) 0.0053(9) 0.0020(9) 0.0000(9)
C31 0.0245(10) 0.0239(11) 0.0213(10) 0.0006(8) 0.0031(8) 0.0032(8)
C32 0.0188(9) 0.0216(10) 0.0225(10) -0.0008(8) 0.0067(7) 0.0002(7)
C33 0.0431(13) 0.0368(13) 0.0264(11) 0.0065(10) 0.0079(10) -0.0012(10)
C34 0.0686(17) 0.0313(13) 0.0305(12) 0.0023(10) 0.0062(11) -0.0199(12)
C35 0.0380(14) 0.082(2) 0.0437(15) 0.0013(14) 0.0250(12) -0.0009(14)
C36 0.0215(9) 0.0188(10) 0.0205(10) -0.0023(8) 0.0049(7) -0.0026(8)
C37 0.0314(11) 0.0346(12) 0.0239(11) -0.0055(9) 0.0051(9) 0.0007(9)
C38 0.0439(13) 0.0332(13) 0.0266(11) -0.0088(10) 0.0014(10) -0.0111(10)
C39 0.0423(13) 0.0258(12) 0.0328(12) -0.0018(10) -0.0053(10) 0.0103(10)

loop_
_atom_type_symbol
_atom_type_description
_atom_type_scat_dispersion_real
_atom_type_scat_dispersion_imag
_atom_type_scat_source
C C 0.0033 0.0016 'International Tables Vol C Tables 4.2.6.8 and 6.1.1.4'
H H 0.0000 0.0000 'International Tables Vol C Tables 4.2.6.8 and 6.1.1.4'
N N 0.0061 0.0033 'International Tables Vol C Tables 4.2.6.8 and 6.1.1.4'
O O 0.0106 0.0060 'International Tables Vol C Tables 4.2.6.8 and 6.1.1.4'
Si Si 0.0817 0.0704 'International Tables Vol C Tables 4.2.6.8 and 6.1.1.4'
P P 0.1023 0.0942 'International Tables Vol C Tables 4.2.6.8 and 6.1.1.4'
Sc Sc 0.2519 0.3716 'International Tables Vol C Tables 4.2.6.8 and 6.1.1.4'

loop_
_geom_angle_atom_site_label_1
_geom_angle_atom_site_label_2
_geom_angle_atom_site_label_3
_geom_angle
_geom_angle_site_symmetry_1
_geom_angle_site_symmetry_3
_geom_angle_publ_flag
O1 Sc1 C32 113.66(6) . . ?
O1 Sc1 N1 130.81(5) . . ?
C32 Sc1 N1 104.06(6) . . ?
O1 Sc1 C36 95.05(6) . . ?
C32 Sc1 C36 109.75(7) . . ?
N1 Sc1 C36 100.89(6) . . ?
O1 Sc1 N2 82.40(5) . . ?
C32 Sc1 N2 103.42(6) . . ?
N1 Sc1 N2 58.33(5) . . ?
C36 Sc1 N2 144.62(6) . . ?
O1 Sc1 C9 108.98(5) . . ?
C32 Sc1 C9 103.64(6) . . ?
N1 Sc1 C9 28.68(5) . . ?
C36 Sc1 C9 125.97(6) . . ?
N2 Sc1 C9 29.79(5) . . ?
O1 Sc1 P1 23.09(3) . . ?
C32 Sc1 P1 121.37(5) . . ?
N1 Sc1 P1 109.00(4) . . ?
C36 Sc1 P1 109.68(5) . . ?
N2 Sc1 P1 60.03(4) . . ?
C9 Sc1 P1 85.89(4) . . ?
O1 P1 C19 111.40(8) . . ?
O1 P1 C20 111.38(8) . . ?
C19 P1 C20 110.25(8) . . ?
O1 P1 C26 109.24(8) . . ?
C19 P1 C26 107.70(8) . . ?
C20 P1 C26 106.69(9) . . ?
O1 P1 Sc1 32.51(5) . . ?
C19 P1 Sc1 91.00(6) . . ?
C20 P1 Sc1 97.36(6) . . ?
C26 P1 Sc1 141.44(6) . . ?
P1 O1 Sc1 124.41(7) . . ?
C9 N1 C1 131.42(15) . . ?
C9 N1 Sc1 97.96(11) . . ?
C1 N1 Sc1 130.48(11) . . ?
C9 N2 C14 134.35(15) . . ?
C9 N2 Sc1 94.56(10) . . ?
C14 N2 Sc1 126.54(11) . . ?
C32 Si1 C34 108.41(10) . . ?
C32 Si1 C35 112.31(11) . . ?
C34 Si1 C35 108.38(13) . . ?
C32 Si1 C33 112.24(10) . . ?
C34 Si1 C33 109.06(11) . . ?
C35 Si1 C33 106.33(11) . . ?
C36 Si2 C39 110.29(9) . . ?
C36 Si2 C38 114.10(10) . . ?
C39 Si2 C38 107.26(11) . . ?
C36 Si2 C37 111.96(9) . . ?
C39 Si2 C37 107.40(11) . . ?
C38 Si2 C37 105.45(10) . . ?
C2 C1 C6 121.45(18) . . ?
C2 C1 N1 119.53(17) . . ?
C6 C1 N1 118.48(17) . . ?
C1 C2 C3 118.0(2) . . ?
C1 C2 C7 121.04(18) . . ?
C3 C2 C7 120.99(19) . . ?
C4 C3 C2 120.9(2) . . ?
C4 C3 H3A 119.5 . . ?
C2 C3 H3A 119.5 . . ?
C5 C4 C3 120.3(2) . . ?
C5 C4 H4A 119.9 . . ?
C3 C4 H4A 119.9 . . ?
C4 C5 C6 121.3(2) . . ?
C4 C5 H5A 119.4 . . ?
C6 C5 H5A 119.4 . . ?
C5 C6 C1 118.1(2) . . ?
C5 C6 C8 120.7(2) . . ?
C1 C6 C8 121.25(18) . . ?
C2 C7 H7A 109.5 . . ?
C2 C7 H7B 109.5 . . ?
H7A C7 H7B 109.5 . . ?
C2 C7 H7C 109.5 . . ?
H7A C7 H7C 109.5 . . ?
H7B C7 H7C 109.5 . . ?
C6 C8 H8A 109.5 . . ?
C6 C8 H8B 109.5 . . ?
H8A C8 H8B 109.5 . . ?
C6 C8 H8C 109.5 . . ?
H8A C8 H8C 109.5 . . ?
H8B C8 H8C 109.5 . . ?
N1 C9 N2 108.65(14) . . ?
N1 C9 C10 125.97(16) . . ?
N2 C9 C10 125.33(15) . . ?
N1 C9 Sc1 53.35(9) . . ?
N2 C9 Sc1 55.65(8) . . ?
C10 C9 Sc1 176.49(12) . . ?
C11 C10 C12 106.80(15) . . ?
C11 C10 C13 110.79(16) . . ?
C12 C10 C13 106.28(15) . . ?
C11 C10 C9 110.26(14) . . ?
C12 C10 C9 112.94(15) . . ?
C13 C10 C9 109.68(14) . . ?
C10 C11 H11A 109.5 . . ?
C10 C11 H11B 109.5 . . ?
H11A C11 H11B 109.5 . . ?
C10 C11 H11C 109.5 . . ?
H11A C11 H11C 109.5 . . ?
H11B C11 H11C 109.5 . . ?
C10 C12 H12A 109.5 . . ?
C10 C12 H12B 109.5 . . ?
H12A C12 H12B 109.5 . . ?
C10 C12 H12C 109.5 . . ?
H12A C12 H12C 109.5 . . ?
H12B C12 H12C 109.5 . . ?
C10 C13 H13A 109.5 . . ?
C10 C13 H13B 109.5 . . ?
H13A C13 H13B 109.5 . . ?
C10 C13 H13C 109.5 . . ?
H13A C13 H13C 109.5 . . ?
H13B C13 H13C 109.5 . . ?
N2 C14 C15 127.31(16) . . ?
N2 C14 C19 115.32(15) . . ?
C15 C14 C19 117.00(16) . . ?
C16 C15 C14 121.03(17) . . ?
C16 C15 H15A 119.5 . . ?
C14 C15 H15A 119.5 . . ?
C15 C16 C17 121.49(17) . . ?
C15 C16 H16A 119.3 . . ?
C17 C16 H16A 119.3 . . ?
C18 C17 C16 118.88(18) . . ?
C18 C17 H17A 120.6 . . ?
C16 C17 H17A 120.6 . . ?
C17 C18 C19 120.51(18) . . ?
C17 C18 H18A 119.7 . . ?
C19 C18 H18A 119.7 . . ?
C18 C19 C14 121.00(16) . . ?
C18 C19 P1 121.43(14) . . ?
C14 C19 P1 117.27(13) . . ?
C21 C20 C25 119.35(18) . . ?
C21 C20 P1 121.44(15) . . ?
C25 C20 P1 119.10(14) . . ?
C22 C21 C20 120.25(19) . . ?
C22 C21 H21A 119.9 . . ?
C20 C21 H21A 119.9 . . ?
C23 C22 C21 120.0(2) . . ?
C23 C22 H22A 120.0 . . ?
C21 C22 H22A 120.0 . . ?
C24 C23 C22 120.4(2) . . ?
C24 C23 H23A 119.8 . . ?
C22 C23 H23A 119.8 . . ?
C23 C24 C25 119.9(2) . . ?
C23 C24 H24A 120.0 . . ?
C25 C24 H24A 120.0 . . ?
C24 C25 C20 120.1(2) . . ?
C24 C25 H25A 119.9 . . ?
C20 C25 H25A 119.9 . . ?
C27 C26 C31 119.65(17) . . ?
C27 C26 P1 121.66(15) . . ?
C31 C26 P1 118.68(14) . . ?
C26 C27 C28 120.13(19) . . ?
C26 C27 H27A 119.9 . . ?
C28 C27 H27A 119.9 . . ?
C29 C28 C27 120.04(19) . . ?
C29 C28 H28A 120.0 . . ?
C27 C28 H28A 120.0 . . ?
C28 C29 C30 120.22(19) . . ?
C28 C29 H29A 119.9 . . ?
C30 C29 H29A 119.9 . . ?
C29 C30 C31 120.3(2) . . ?
C29 C30 H30A 119.8 . . ?
C31 C30 H30A 119.8 . . ?
C30 C31 C26 119.65(19) . . ?
C30 C31 H31A 120.2 . . ?
C26 C31 H31A 120.2 . . ?
Si1 C32 Sc1 123.92(10) . . ?
Si1 C32 H32A 106.3 . . ?
Sc1 C32 H32A 106.3 . . ?
Si1 C32 H32B 106.3 . . ?
Sc1 C32 H32B 106.3 . . ?
H32A C32 H32B 106.4 . . ?
Si1 C33 H33A 109.5 . . ?
Si1 C33 H33B 109.5 . . ?
H33A C33 H33B 109.5 . . ?
Si1 C33 H33C 109.5 . . ?
H33A C33 H33C 109.5 . . ?
H33B C33 H33C 109.5 . . ?
Si1 C34 H34A 109.5 . . ?
Si1 C34 H34B 109.5 . . ?
H34A C34 H34B 109.5 . . ?
Si1 C34 H34C 109.5 . . ?
H34A C34 H34C 109.5 . . ?
H34B C34 H34C 109.5 . . ?
Si1 C35 H35A 109.5 . . ?
Si1 C35 H35B 109.5 . . ?
H35A C35 H35B 109.5 . . ?
Si1 C35 H35C 109.5 . . ?
H35A C35 H35C 109.5 . . ?
H35B C35 H35C 109.5 . . ?
Si2 C36 Sc1 124.77(9) . . ?
Si2 C36 H36A 106.1 . . ?
Sc1 C36 H36A 106.1 . . ?
Si2 C36 H36B 106.1 . . ?
Sc1 C36 H36B 106.1 . . ?
H36A C36 H36B 106.3 . . ?
Si2 C37 H37A 109.5 . . ?
Si2 C37 H37B 109.5 . . ?
H37A C37 H37B 109.5 . . ?
Si2 C37 H37C 109.5 . . ?
H37A C37 H37C 109.5 . . ?
H37B C37 H37C 109.5 . . ?
Si2 C38 H38A 109.5 . . ?
Si2 C38 H38B 109.5 . . ?
H38A C38 H38B 109.5 . . ?
Si2 C38 H38C 109.5 . . ?
H38A C38 H38C 109.5 . . ?
H38B C38 H38C 109.5 . . ?
Si2 C39 H39A 109.5 . . ?
Si2 C39 H39B 109.5 . . ?
H39A C39 H39B 109.5 . . ?
Si2 C39 H39C 109.5 . . ?
H39A C39 H39C 109.5 . . ?
H39B C39 H39C 109.5 . . ?

loop_
_geom_bond_atom_site_label_1
_geom_bond_atom_site_label_2
_geom_bond_distance
_geom_bond_site_symmetry_2
_geom_bond_publ_flag
Sc1 O1 2.0843(12) . ?
Sc1 C32 2.2067(18) . ?
Sc1 N1 2.2096(15) . ?
Sc1 C36 2.2431(18) . ?
Sc1 N2 2.2590(14) . ?
Sc1 C9 2.7274(17) . ?
Sc1 P1 3.2001(6) . ?
P1 O1 1.5211(13) . ?
P1 C19 1.7840(18) . ?
P1 C20 1.7937(19) . ?
P1 C26 1.7958(18) . ?
N1 C9 1.322(2) . ?
N1 C1 1.419(2) . ?
N2 C9 1.359(2) . ?
N2 C14 1.390(2) . ?
Si1 C32 1.8325(19) . ?
Si1 C34 1.867(2) . ?
Si1 C35 1.874(2) . ?
Si1 C33 1.875(2) . ?
Si2 C36 1.8374(19) . ?
Si2 C39 1.870(2) . ?
Si2 C38 1.878(2) . ?
Si2 C37 1.881(2) . ?
C1 C2 1.398(3) . ?
C1 C6 1.405(3) . ?
C2 C3 1.401(3) . ?
C2 C7 1.497(3) . ?
C3 C4 1.376(4) . ?
C3 H3A 0.9500 . ?
C4 C5 1.374(4) . ?
C4 H4A 0.9500 . ?
C5 C6 1.389(3) . ?
C5 H5A 0.9500 . ?
C6 C8 1.500(3) . ?
C7 H7A 0.9800 . ?
C7 H7B 0.9800 . ?
C7 H7C 0.9800 . ?
C8 H8A 0.9800 . ?
C8 H8B 0.9800 . ?
C8 H8C 0.9800 . ?
C9 C10 1.549(2) . ?
C10 C11 1.536(3) . ?
C10 C12 1.538(3) . ?
C10 C13 1.546(3) . ?
C11 H11A 0.9800 . ?
C11 H11B 0.9800 . ?
C11 H11C 0.9800 . ?
C12 H12A 0.9800 . ?
C12 H12B 0.9800 . ?
C12 H12C 0.9800 . ?
C13 H13A 0.9800 . ?
C13 H13B 0.9800 . ?
C13 H13C 0.9800 . ?
C14 C15 1.404(2) . ?
C14 C19 1.418(2) . ?
C15 C16 1.382(3) . ?
C15 H15A 0.9500 . ?
C16 C17 1.386(3) . ?
C16 H16A 0.9500 . ?
C17 C18 1.383(3) . ?
C17 H17A 0.9500 . ?
C18 C19 1.398(3) . ?
C18 H18A 0.9500 . ?
C20 C21 1.391(3) . ?
C20 C25 1.394(3) . ?
C21 C22 1.383(3) . ?
C21 H21A 0.9500 . ?
C22 C23 1.382(3) . ?
C22 H22A 0.9500 . ?
C23 C24 1.382(3) . ?
C23 H23A 0.9500 . ?
C24 C25 1.384(3) . ?
C24 H24A 0.9500 . ?
C25 H25A 0.9500 . ?
C26 C27 1.385(3) . ?
C26 C31 1.398(3) . ?
C27 C28 1.390(3) . ?
C27 H27A 0.9500 . ?
C28 C29 1.377(3) . ?
C28 H28A 0.9500 . ?
C29 C30 1.382(3) . ?
C29 H29A 0.9500 . ?
C30 C31 1.386(3) . ?
C30 H30A 0.9500 . ?
C31 H31A 0.9500 . ?
C32 H32A 0.9900 . ?
C32 H32B 0.9900 . ?
C33 H33A 0.9800 . ?
C33 H33B 0.9800 . ?
C33 H33C 0.9800 . ?
C34 H34A 0.9800 . ?
C34 H34B 0.9800 . ?
C34 H34C 0.9800 . ?
C35 H35A 0.9800 . ?
C35 H35B 0.9800 . ?
C35 H35C 0.9800 . ?
C36 H36A 0.9900 . ?
C36 H36B 0.9900 . ?
C37 H37A 0.9800 . ?
C37 H37B 0.9800 . ?
C37 H37C 0.9800 . ?
C38 H38A 0.9800 . ?
C38 H38B 0.9800 . ?
C38 H38C 0.9800 . ?
C39 H39A 0.9800 . ?
C39 H39B 0.9800 . ?
C39 H39C 0.9800 . ?
